data_4503501
loop_
_publ_author_name
'Zhao, Ya-Hui'
'Xu, Hong-Bin'
'Fu, Yao-Mei'
'Shao, Kui-Zhan'
'Yang, Shuang-Yang'
'Su, Zhong-Min'
'Hao, Xiang-Rong'
'Zhu, Dong-Xia'
'Wang, En-Bo'

_publ_section_title
;
 A Series of Lead(II)-Organic Frameworks Based on Pyridyl Carboxylate Acid
 N-Oxide Derivatives: Syntheses, Structures, and Luminescent Properties
;
_journal_issue 10
_journal_name_full 'Crystal Growth &amp; Design'
_journal_page_first 3566
_journal_paper_doi 10.1021/cg701224h
_journal_volume 8
_journal_year 2008
_chemical_formula_moiety 'C12 H8 N2 O6 Pb'
_chemical_formula_sum 'C12 H8 N2 O6 Pb'
_chemical_formula_weight 483.39
_chemical_name_systematic
; 
 ? 
;
_space_group_IT_number 14
_symmetry_cell_setting monoclinic
_symmetry_space_group_name_Hall '-P 2ybc'
_symmetry_space_group_name_H-M 'P 1 21/c 1'
_atom_sites_solution_hydrogens geom
_atom_sites_solution_primary direct
_atom_sites_solution_secondary difmap
_audit_creation_method SHELXL-97
_cell_angle_alpha 90.00
_cell_angle_beta 102.466(3)
_cell_angle_gamma 90.00
_cell_formula_units_Z 4
_cell_length_a 11.1326(19)
_cell_length_b 7.2349(12)
_cell_length_c 15.719(3)
_cell_measurement_temperature 293(2)
_cell_volume 1236.2(4)
_computing_structure_refinement 'SHELXL-97 (Sheldrick, 1997)'
_computing_structure_solution 'SHELXS-97 (Sheldrick, 1990)'
_diffrn_ambient_temperature 293(2)
_diffrn_measured_fraction_theta_full 0.996
_diffrn_measured_fraction_theta_max 0.946
_diffrn_radiation_monochromator graphite
_diffrn_radiation_source 'fine-focus sealed tube'
_diffrn_radiation_type MoK\a
_diffrn_radiation_wavelength 0.71073
_diffrn_reflns_av_R_equivalents 0.0574
_diffrn_reflns_av_sigmaI/netI 0.0670
_diffrn_reflns_limit_h_max 14
_diffrn_reflns_limit_h_min -13
_diffrn_reflns_limit_k_max 9
_diffrn_reflns_limit_k_min -9
_diffrn_reflns_limit_l_max 16
_diffrn_reflns_limit_l_min -21
_diffrn_reflns_number 7285
_diffrn_reflns_theta_full 25.00
_diffrn_reflns_theta_max 28.57
_diffrn_reflns_theta_min 2.65
_exptl_absorpt_coefficient_mu 13.680
_exptl_absorpt_correction_T_max 0.1251
_exptl_absorpt_correction_T_min 0.0867
_exptl_absorpt_correction_type multi-scan
_exptl_crystal_density_diffrn 2.597
_exptl_crystal_density_method 'not measured'
_exptl_crystal_F_000 896
_exptl_crystal_size_max 0.35
_exptl_crystal_size_mid 0.31
_exptl_crystal_size_min 0.26
_refine_diff_density_max 2.306
_refine_diff_density_min -4.109
_refine_diff_density_rms 0.316
_refine_ls_extinction_method none
_refine_ls_goodness_of_fit_ref 0.966
_refine_ls_hydrogen_treatment constr
_refine_ls_matrix_type full
_refine_ls_number_parameters 190
_refine_ls_number_reflns 2980
_refine_ls_number_restraints 0
_refine_ls_restrained_S_all 0.966
_refine_ls_R_factor_all 0.0539
_refine_ls_R_factor_gt 0.0409
_refine_ls_shift/su_max 0.001
_refine_ls_shift/su_mean 0.000
_refine_ls_structure_factor_coef Fsqd
_refine_ls_weighting_details 'calc w=1/[\s^2^(Fo^2^)+(0.0559P)^2^+0.0000P] where P=(Fo^2^+2Fc^2^)/3'
_refine_ls_weighting_scheme calc
_refine_ls_wR_factor_gt 0.0958
_refine_ls_wR_factor_ref 0.0984
_reflns_number_gt 2270
_reflns_number_total 2980
_reflns_threshold_expression >2sigma(I)
_cod_data_source_file cg701224h_si_002.cif
_cod_data_source_block compound6
_cod_depositor_comments
;
The following automatic conversions were performed:

'_symmetry_cell_setting' value 'Monoclinic' changed to 'monoclinic'
according to /home/saulius/struct/CIF-dictionaries/cif_core.dic
dictionary named 'cif_core.dic' version 2.4.1 from 2010-06-29.

Automatic conversion script
Id: cif_fix_values 1715 2011-07-08 13:25:40Z adriana 
;
_cod_original_sg_symbol_H-M P2(1)/c
_cod_database_code 4503501

loop_
_symmetry_equiv_pos_as_xyz
'x, y, z'
'-x, y+1/2, -z+1/2'
'-x, -y, -z'
'x, -y-1/2, z-1/2'

loop_
_atom_site_label
_atom_site_type_symbol
_atom_site_fract_x
_atom_site_fract_y
_atom_site_fract_z
_atom_site_U_iso_or_equiv
_atom_site_adp_type
_atom_site_occupancy
_atom_site_symmetry_multiplicity
_atom_site_calc_flag
_atom_site_refinement_flags
Pb1 Pb 0.07098(3) 0.86497(4) 0.794505(16) 0.02281(11) Uani 1 1 d .
O1 O 0.1664(5) 0.5583(8) 0.7603(3) 0.0319(13) Uani 1 1 d .
O2 O 0.3342(8) 0.6451(10) 0.4306(5) 0.070(3) Uani 1 1 d .
O3 O 0.1451(7) 0.6631(10) 0.4522(4) 0.0521(19) Uani 1 1 d .
O4 O 0.0588(5) 1.2022(8) 0.8574(3) 0.0282(12) Uani 1 1 d .
O5 O -0.0568(5) 0.6084(8) 0.8447(4) 0.0353(14) Uani 1 1 d .
O6 O -0.2439(5) 0.4961(9) 0.7892(3) 0.0388(14) Uani 1 1 d .
N1 N 0.2513(6) 0.5676(9) 0.7122(4) 0.0258(14) Uani 1 1 d .
N2 N 0.1452(6) 1.2694(9) 0.9214(4) 0.0251(14) Uani 1 1 d .
C1 C 0.3710(8) 0.5477(14) 0.7512(5) 0.041(2) Uani 1 1 d .
H1 H 0.3938 0.5340 0.8113 0.050 Uiso 1 1 calc R
C2 C 0.4593(8) 0.5478(15) 0.7019(6) 0.043(2) Uani 1 1 d .
H2 H 0.5418 0.5330 0.7286 0.052 Uiso 1 1 calc R
C3 C 0.4245(7) 0.5702(13) 0.6118(5) 0.0332(19) Uani 1 1 d .
H3 H 0.4830 0.5640 0.5776 0.040 Uiso 1 1 calc R
C4 C 0.3031(7) 0.6014(11) 0.5741(5) 0.0276(17) Uani 1 1 d .
C5 C 0.2172(6) 0.5967(9) 0.6243(5) 0.0220(15) Uani 1 1 d .
H5 H 0.1345 0.6136 0.5985 0.026 Uiso 1 1 calc R
C6 C 0.2588(9) 0.6417(11) 0.4773(5) 0.034(2) Uani 1 1 d .
C7 C 0.1139(7) 1.3170(10) 0.9987(4) 0.0235(16) Uani 1 1 d .
H7 H 0.0332 1.3055 1.0051 0.028 Uiso 1 1 calc R
C8 C 0.2040(7) 1.3819(9) 1.0664(5) 0.0213(15) Uani 1 1 d .
C9 C 0.3233(7) 1.4009(11) 1.0565(5) 0.0260(17) Uani 1 1 d .
H9 H 0.3836 1.4467 1.1020 0.031 Uiso 1 1 calc R
C10 C 0.3532(7) 1.3518(11) 0.9790(5) 0.0334(19) Uani 1 1 d .
H10 H 0.4334 1.3644 0.9715 0.040 Uiso 1 1 calc R
C11 C 0.2600(7) 1.2821(11) 0.9111(5) 0.0255(16) Uani 1 1 d .
H11 H 0.2792 1.2449 0.8590 0.031 Uiso 1 1 calc R
C12 C -0.1667(7) 0.5731(11) 0.8479(4) 0.0232(15) Uani 1 1 d .

loop_
_atom_site_aniso_label
_atom_site_aniso_U_11
_atom_site_aniso_U_22
_atom_site_aniso_U_33
_atom_site_aniso_U_23
_atom_site_aniso_U_13
_atom_site_aniso_U_12
Pb1 0.03060(18) 0.02139(17) 0.01753(15) -0.00017(11) 0.00758(11) -0.00230(12)
O1 0.031(3) 0.039(3) 0.028(3) 0.008(3) 0.011(2) 0.005(3)
O2 0.092(6) 0.082(6) 0.048(4) 0.018(4) 0.041(4) 0.039(5)
O3 0.054(5) 0.066(5) 0.029(3) -0.001(3) -0.009(3) 0.010(3)
O4 0.034(3) 0.028(3) 0.022(2) -0.003(2) 0.003(2) -0.004(2)
O5 0.037(3) 0.043(4) 0.031(3) -0.011(3) 0.018(3) -0.010(3)
O6 0.031(3) 0.057(4) 0.026(3) -0.013(3) 0.002(2) -0.004(3)
N1 0.026(3) 0.029(3) 0.023(3) 0.003(3) 0.007(3) -0.001(3)
N2 0.030(4) 0.021(3) 0.021(3) -0.004(3) -0.003(3) -0.001(3)
C1 0.029(5) 0.068(7) 0.025(4) 0.005(4) 0.002(4) 0.002(4)
C2 0.025(4) 0.058(7) 0.045(5) 0.011(4) 0.006(4) -0.001(4)
C3 0.028(4) 0.040(5) 0.034(4) 0.002(4) 0.012(4) 0.003(4)
C4 0.033(4) 0.026(4) 0.024(4) -0.005(3) 0.005(3) 0.006(3)
C5 0.017(3) 0.011(3) 0.037(4) -0.011(3) 0.003(3) 0.003(3)
C6 0.059(6) 0.028(5) 0.017(4) 0.000(3) 0.010(4) 0.009(4)
C7 0.022(4) 0.029(4) 0.018(3) 0.007(3) 0.000(3) -0.011(3)
C8 0.025(4) 0.018(4) 0.022(3) -0.004(3) 0.005(3) 0.000(3)
C9 0.024(4) 0.028(4) 0.024(4) -0.005(3) 0.001(3) -0.004(3)
C10 0.022(4) 0.051(6) 0.030(4) -0.003(4) 0.011(3) -0.001(4)
C11 0.031(4) 0.022(4) 0.028(4) 0.000(3) 0.014(3) -0.004(3)
C12 0.028(4) 0.021(4) 0.021(3) 0.004(3) 0.004(3) 0.003(3)

loop_
_atom_type_symbol
_atom_type_description
_atom_type_scat_dispersion_real
_atom_type_scat_dispersion_imag
_atom_type_scat_source
C C 0.0033 0.0016 'International Tables Vol C Tables 4.2.6.8 and 6.1.1.4'
H H 0.0000 0.0000 'International Tables Vol C Tables 4.2.6.8 and 6.1.1.4'
N N 0.0061 0.0033 'International Tables Vol C Tables 4.2.6.8 and 6.1.1.4'
O O 0.0106 0.0060 'International Tables Vol C Tables 4.2.6.8 and 6.1.1.4'
Pb Pb -3.3944 10.1111 'International Tables Vol C Tables 4.2.6.8 and 6.1.1.4'

loop_
_geom_angle_atom_site_label_1
_geom_angle_atom_site_label_2
_geom_angle_atom_site_label_3
_geom_angle
_geom_angle_site_symmetry_1
_geom_angle_site_symmetry_3
O3 Pb1 O5 73.5(2) 4_576 .
O3 Pb1 O1 94.4(2) 4_576 .
O5 Pb1 O1 73.78(18) . .
O3 Pb1 O4 74.4(2) 4_576 .
O5 Pb1 O4 118.41(16) . .
O1 Pb1 O4 158.76(17) . .
O3 Pb1 O6 113.5(2) 4_576 2_556
O5 Pb1 O6 153.74(18) . 2_556
O1 Pb1 O6 80.35(18) . 2_556
O4 Pb1 O6 87.59(18) . 2_556
N1 O1 Pb1 116.8(4) . .
C6 O3 Pb1 113.9(6) . 4_575
N2 O4 Pb1 122.3(4) . .
C12 O5 Pb1 140.0(5) . .
C12 O6 Pb1 93.8(4) . 2_546
O1 N1 C1 119.2(6) . .
O1 N1 C5 120.2(6) . .
C1 N1 C5 120.5(6) . .
O4 N2 C11 119.6(6) . .
O4 N2 C7 118.8(6) . .
C11 N2 C7 121.6(6) . .
N1 C1 C2 120.0(7) . .
N1 C1 H1 120.0 . .
C2 C1 H1 120.0 . .
C1 C2 C3 119.7(8) . .
C1 C2 H2 120.1 . .
C3 C2 H2 120.1 . .
C4 C3 C2 119.3(7) . .
C4 C3 H3 120.4 . .
C2 C3 H3 120.4 . .
C5 C4 C3 119.6(7) . .
C5 C4 C6 117.8(7) . .
C3 C4 C6 122.6(7) . .
C4 C5 N1 120.7(7) . .
C4 C5 H5 119.6 . .
N1 C5 H5 119.6 . .
O2 C6 O3 125.8(9) . .
O2 C6 C4 119.0(9) . .
O3 C6 C4 115.2(8) . .
C8 C7 N2 119.1(7) . .
C8 C7 H7 120.5 . .
N2 C7 H7 120.5 . .
C9 C8 C7 120.4(7) . .
C9 C8 C12 122.1(7) . 3_577
C7 C8 C12 117.6(7) . 3_577
C10 C9 C8 119.8(7) . .
C10 C9 H9 120.1 . .
C8 C9 H9 120.1 . .
C9 C10 C11 118.9(7) . .
C9 C10 H10 120.6 . .
C11 C10 H10 120.6 . .
N2 C11 C10 120.2(7) . .
N2 C11 H11 119.9 . .
C10 C11 H11 119.9 . .
O6 C12 O5 125.5(7) . .
O6 C12 C8 118.2(7) . 3_577
O5 C12 C8 116.3(6) . 3_577

loop_
_geom_bond_atom_site_label_1
_geom_bond_atom_site_label_2
_geom_bond_distance
_geom_bond_site_symmetry_2
Pb1 O3 2.446(6) 4_576
Pb1 O5 2.564(6) .
Pb1 O1 2.566(6) .
Pb1 O4 2.647(5) .
Pb1 O6 2.726(6) 2_556
O1 N1 1.334(8) .
O2 C6 1.229(11) .
O3 C6 1.251(11) .
O3 Pb1 2.446(6) 4_575
O4 N2 1.325(7) .
O5 C12 1.262(9) .
O6 C12 1.248(9) .
O6 Pb1 2.726(6) 2_546
N1 C1 1.348(10) .
N1 C5 1.367(9) .
N2 C11 1.326(9) .
N2 C7 1.378(9) .
C1 C2 1.376(11) .
C1 H1 0.9300 .
C2 C3 1.395(11) .
C2 H2 0.9300 .
C3 C4 1.372(11) .
C3 H3 0.9300 .
C4 C5 1.366(10) .
C4 C6 1.523(10) .
C5 H5 0.9300 .
C7 C8 1.377(10) .
C7 H7 0.9300 .
C8 C9 1.377(11) .
C8 C12 1.528(10) 3_577
C9 C10 1.377(11) .
C9 H9 0.9300 .
C10 C11 1.410(11) .
C10 H10 0.9300 .
C11 H11 0.9300 .
C12 C8 1.528(10) 3_577

loop_
_geom_torsion_atom_site_label_1
_geom_torsion_atom_site_label_2
_geom_torsion_atom_site_label_3
_geom_torsion_atom_site_label_4
_geom_torsion
_geom_torsion_site_symmetry_1
_geom_torsion_site_symmetry_4
O3 Pb1 O1 N1 -118.1(5) 4_576 .
O5 Pb1 O1 N1 170.5(5) . .
O4 Pb1 O1 N1 -61.2(7) . .
O6 Pb1 O1 N1 -4.9(4) 2_556 .
O3 Pb1 O4 N2 39.7(5) 4_576 .
O5 Pb1 O4 N2 100.6(5) . .
O1 Pb1 O4 N2 -20.4(7) . .
O6 Pb1 O4 N2 -75.5(5) 2_556 .
O3 Pb1 O5 C12 116.8(8) 4_576 .
O1 Pb1 O5 C12 -143.5(8) . .
O4 Pb1 O5 C12 55.4(8) . .
O6 Pb1 O5 C12 -133.3(7) 2_556 .
Pb1 O1 N1 C1 104.1(7) . .
Pb1 O1 N1 C5 -76.0(7) . .
Pb1 O4 N2 C11 59.4(8) . .
Pb1 O4 N2 C7 -117.8(6) . .
O1 N1 C1 C2 176.8(8) . .
C5 N1 C1 C2 -3.1(13) . .
N1 C1 C2 C3 0.6(15) . .
C1 C2 C3 C4 3.3(15) . .
C2 C3 C4 C5 -4.7(13) . .
C2 C3 C4 C6 175.3(8) . .
C3 C4 C5 N1 2.2(11) . .
C6 C4 C5 N1 -177.7(7) . .
O1 N1 C5 C4 -178.2(7) . .
C1 N1 C5 C4 1.8(11) . .
Pb1 O3 C6 O2 15.0(11) 4_575 .
Pb1 O3 C6 C4 -162.7(5) 4_575 .
C5 C4 C6 O2 -179.4(8) . .
C3 C4 C6 O2 0.6(12) . .
C5 C4 C6 O3 -1.5(11) . .
C3 C4 C6 O3 178.5(8) . .
O4 N2 C7 C8 178.2(6) . .
C11 N2 C7 C8 1.0(11) . .
N2 C7 C8 C9 0.8(11) . .
N2 C7 C8 C12 -177.9(6) . 3_577
C7 C8 C9 C10 -1.1(12) . .
C12 C8 C9 C10 177.5(7) 3_577 .
C8 C9 C10 C11 -0.2(12) . .
O4 N2 C11 C10 -179.5(7) . .
C7 N2 C11 C10 -2.3(11) . .
C9 C10 C11 N2 1.9(12) . .
Pb1 O6 C12 O5 16.4(9) 2_546 .
Pb1 O6 C12 C8 -159.3(6) 2_546 3_577
Pb1 O5 C12 O6 89.0(10) . .
Pb1 O5 C12 C8 -95.2(8) . 3_577
